data_7043362
loop_
_publ_author_name
'Zhang, Chengye'
'Song, Liubing'
'Wu, Hongfei'
'Ji, Xiaoyu'
'Jiao, Jiajun'
'Zhang, Jun'

_publ_section_title
;
 Ethylene tri-/tetramerization catalysts supported by diphosphinothiophene
 ligands
;
_journal_name_full 'Dalton Trans.'
_journal_paper_doi 10.1039/C7DT01060E
_journal_year 2017
_chemical_formula_sum 'C32 H22 Cr O4 P2 S'
_chemical_formula_weight 616.49
_chemical_name_systematic
; 
 ? 
;
_space_group_crystal_system orthorhombic
_space_group_IT_number 62
_space_group_name_Hall '-P 2ac 2n'
_space_group_name_H-M_alt 'P n m a'
_symmetry_space_group_name_Hall '-P 2ac 2n'
_symmetry_space_group_name_H-M 'P n m a'
_atom_sites_solution_hydrogens geom
_audit_creation_method SHELXL-2013
_audit_update_record
;
2017-03-20 deposited with the CCDC.
2017-05-31 downloaded from the CCDC.
;
_cell_angle_alpha 90
_cell_angle_beta 90
_cell_angle_gamma 90
_cell_formula_units_Z 4
_cell_length_a 16.801(7)
_cell_length_b 21.284(9)
_cell_length_c 7.993(4)
_cell_measurement_reflns_used 719
_cell_measurement_temperature 298(2)
_cell_measurement_theta_max 25.359
_cell_measurement_theta_min 2.424
_cell_volume 2858(2)
_computing_cell_refinement 'Bruker SMART'
_computing_data_collection 'Bruker SMART'
_computing_data_reduction 'Bruker SHELXTL'
_computing_molecular_graphics 'Bruker SHELXTL'
_computing_publication_material 'Bruker SHELXTL'
_computing_structure_refinement 'SHELXL-2013 (Sheldrick, 2013)'
_computing_structure_solution 'Bruker SHELXTL'
_diffrn_ambient_temperature 298(2)
_diffrn_measured_fraction_theta_full 0.998
_diffrn_measured_fraction_theta_max 0.984
_diffrn_measurement_device_type 'CCD area detector'
_diffrn_measurement_method 'phi and omega scans'
_diffrn_radiation_type MoK\a
_diffrn_radiation_wavelength 0.71073
_diffrn_reflns_av_R_equivalents 0.0807
_diffrn_reflns_av_unetI/netI 0.1130
_diffrn_reflns_Laue_measured_fraction_full 0.998
_diffrn_reflns_Laue_measured_fraction_max 0.984
_diffrn_reflns_limit_h_max 20
_diffrn_reflns_limit_h_min -21
_diffrn_reflns_limit_k_max 26
_diffrn_reflns_limit_k_min -20
_diffrn_reflns_limit_l_max 10
_diffrn_reflns_limit_l_min -5
_diffrn_reflns_number 10156
_diffrn_reflns_point_group_measured_fraction_full 0.998
_diffrn_reflns_point_group_measured_fraction_max 0.984
_diffrn_reflns_theta_full 25.242
_diffrn_reflns_theta_max 26.997
_diffrn_reflns_theta_min 1.914
_exptl_absorpt_coefficient_mu 0.622
_exptl_absorpt_correction_T_max 1.000
_exptl_absorpt_correction_T_min 0.389
_exptl_absorpt_correction_type multi-scan
_exptl_absorpt_process_details sadabs
_exptl_crystal_colour colorless
_exptl_crystal_density_diffrn 1.433
_exptl_crystal_description block
_exptl_crystal_F_000 1264
_exptl_crystal_size_max 0.250
_exptl_crystal_size_mid 0.200
_exptl_crystal_size_min 0.150
_refine_diff_density_max 0.547
_refine_diff_density_min -0.390
_refine_diff_density_rms 0.067
_refine_ls_extinction_method none
_refine_ls_goodness_of_fit_ref 0.830
_refine_ls_hydrogen_treatment constr
_refine_ls_matrix_type full
_refine_ls_number_parameters 190
_refine_ls_number_reflns 3150
_refine_ls_number_restraints 0
_refine_ls_restrained_S_all 0.830
_refine_ls_R_factor_all 0.0816
_refine_ls_R_factor_gt 0.0423
_refine_ls_shift/su_max 0.001
_refine_ls_shift/su_mean 0.000
_refine_ls_structure_factor_coef Fsqd
_refine_ls_weighting_details
; 
 w=1/[\s^2^(Fo^2^)+(0.0331P)^2^] 
 where P=(Fo^2^+2Fc^2^)/3 
;
_refine_ls_weighting_scheme calc
_refine_ls_wR_factor_gt 0.0782
_refine_ls_wR_factor_ref 0.0829
_reflns_Friedel_coverage 0.000
_reflns_number_gt 1779
_reflns_number_total 3150
_reflns_threshold_expression 'I > 2\s(I)'
_cod_data_source_file c7dt01060e2.cif
_cod_data_source_block a60106c
_cod_database_code 7043362
_shelx_space_group_comment
; 
The symmetry employed for this shelxl refinement is uniquely defined 
by the following loop, which should always be used as a source of 
symmetry information in preference to the above space-group names. 
They are only intended as comments. 
;
_shelx_estimated_absorpt_t_min 0.860
_shelx_estimated_absorpt_t_max 0.912
_shelxl_version_number 2013-2

loop_
_space_group_symop_operation_xyz
'x, y, z'
'-x+1/2, -y, z+1/2'
'-x, y+1/2, -z'
'x+1/2, -y+1/2, -z+1/2'
'-x, -y, -z'
'x-1/2, y, -z-1/2'
'x, -y-1/2, z'
'-x-1/2, y-1/2, z-1/2'

loop_
_atom_site_label
_atom_site_type_symbol
_atom_site_fract_x
_atom_site_fract_y
_atom_site_fract_z
_atom_site_U_iso_or_equiv
_atom_site_adp_type
_atom_site_occupancy
_atom_site_site_symmetry_order
_atom_site_calc_flag
_atom_site_refinement_flags_posn
_atom_site_refinement_flags_adp
_atom_site_refinement_flags_occupancy
_atom_site_disorder_assembly
_atom_site_disorder_group
Cr1 Cr 0.17093(3) 0.2500 0.70565(7) 0.02809(17) Uani 1 2 d S T P A .
P1 P 0.08031(4) 0.32350(3) 0.82031(9) 0.02826(18) Uani 1 1 d . . . . .
O1 O 0.27091(11) 0.35429(9) 0.5644(3) 0.0642(7) Uani 1 1 d . . . . .
O2 O 0.28023(17) 0.2500 1.0068(4) 0.0609(9) Uani 1 2 d S T P A .
O3 O 0.09220(18) 0.2500 0.3663(4) 0.0633(9) Uani 1 2 d S T P A .
C1 C 0.01503(13) 0.28220(10) 0.9629(3) 0.0265(6) Uani 0.5 1 d . . P A 1
S1 S -0.04591(7) 0.31138(5) 1.10396(15) 0.0451(3) Uani 0.5 1 d . . P A 1
C3 C -0.0770(2) 0.2500 1.1711(5) 0.0641(14) Uani 0.5 2 d S T P A 1
H3 H -0.1157 0.2500 1.2545 0.077 Uiso 0.5 2 calc R U P A 1
C1' C 0.01503(13) 0.28220(10) 0.9629(3) 0.0265(6) Uani 0.5 1 d . . P A 2
C2' C -0.04591(7) 0.31138(5) 1.10396(15) 0.0451(3) Uani 0.5 1 d . . P A 2
H2' H -0.0575 0.3527 1.1330 0.054 Uiso 0.5 1 calc R U P A 2
C3' C -0.0770(2) 0.2500 1.1711(5) 0.0641(14) Uani 0.5 2 d S T P A 2
H3' H -0.1157 0.2500 1.2545 0.077 Uiso 0.5 2 calc R U P A 2
C4 C 0.01394(14) 0.36216(10) 0.6705(3) 0.0285(6) Uani 1 1 d . . . . .
C5 C 0.04677(16) 0.39530(11) 0.5372(3) 0.0396(7) Uani 1 1 d . . . . .
H5 H 0.1018 0.3978 0.5265 0.047 Uiso 1 1 calc R U . . .
C6 C -0.00130(18) 0.42439(12) 0.4210(3) 0.0456(7) Uani 1 1 d . . . . .
H6 H 0.0214 0.4470 0.3335 0.055 Uiso 1 1 calc R U . . .
C7 C -0.08265(18) 0.42008(12) 0.4340(4) 0.0466(8) Uani 1 1 d . . . . .
H7 H -0.1151 0.4399 0.3560 0.056 Uiso 1 1 calc R U . . .
C8 C -0.11539(17) 0.38669(13) 0.5616(4) 0.0503(8) Uani 1 1 d . . . . .
H8 H -0.1705 0.3836 0.5693 0.060 Uiso 1 1 calc R U . . .
C9 C -0.06848(14) 0.35730(12) 0.6800(4) 0.0434(7) Uani 1 1 d . . . . .
H9 H -0.0919 0.3343 0.7658 0.052 Uiso 1 1 calc R U . . .
C10 C 0.11746(14) 0.38866(11) 0.9504(3) 0.0305(6) Uani 1 1 d . . . . .
C11 C 0.16127(15) 0.37504(12) 1.0905(3) 0.0418(7) Uani 1 1 d . . . . .
H11 H 0.1690 0.3333 1.1205 0.050 Uiso 1 1 calc R U . . .
C12 C 0.19418(16) 0.42194(14) 1.1881(4) 0.0490(8) Uani 1 1 d . . . . .
H12 H 0.2239 0.4116 1.2824 0.059 Uiso 1 1 calc R U . . .
C13 C 0.18293(19) 0.48340(15) 1.1456(4) 0.0625(9) Uani 1 1 d . . . . .
H13 H 0.2056 0.5151 1.2099 0.075 Uiso 1 1 calc R U . . .
C14 C 0.1385(2) 0.49803(14) 1.0093(5) 0.0756(11) Uani 1 1 d . . . . .
H14 H 0.1302 0.5399 0.9813 0.091 Uiso 1 1 calc R U . . .
C15 C 0.1053(2) 0.45118(12) 0.9113(4) 0.0603(9) Uani 1 1 d . . . . .
H15 H 0.0746 0.4619 0.8187 0.072 Uiso 1 1 calc R U . . .
C16 C 0.23320(15) 0.31387(12) 0.6193(3) 0.0378(7) Uani 1 1 d . . . . .
C17 C 0.2360(2) 0.2500 0.8977(5) 0.0374(10) Uani 1 2 d S T P . .
C18 C 0.1175(2) 0.2500 0.4977(5) 0.0348(9) Uani 1 2 d S T P . .

loop_
_atom_site_aniso_label
_atom_site_aniso_U_11
_atom_site_aniso_U_22
_atom_site_aniso_U_33
_atom_site_aniso_U_23
_atom_site_aniso_U_13
_atom_site_aniso_U_12
Cr1 0.0232(3) 0.0311(3) 0.0300(4) 0.000 -0.0008(3) 0.000
P1 0.0272(4) 0.0282(3) 0.0294(4) 0.0006(3) -0.0007(3) 0.0008(3)
O1 0.0452(13) 0.0618(14) 0.0855(18) 0.0275(12) -0.0017(12) -0.0193(11)
O2 0.058(2) 0.0641(19) 0.061(2) 0.000 -0.0339(18) 0.000
O3 0.080(2) 0.073(2) 0.037(2) 0.000 -0.0219(18) 0.000
C1 0.0229(13) 0.0339(12) 0.0227(15) -0.0008(11) -0.0014(11) 0.0014(10)
S1 0.0449(7) 0.0489(7) 0.0416(7) -0.0022(6) 0.0037(6) 0.0065(6)
C3 0.038(3) 0.123(4) 0.031(3) 0.000 0.008(2) 0.000
C1' 0.0229(13) 0.0339(12) 0.0227(15) -0.0008(11) -0.0014(11) 0.0014(10)
C2' 0.0449(7) 0.0489(7) 0.0416(7) -0.0022(6) 0.0037(6) 0.0065(6)
C3' 0.038(3) 0.123(4) 0.031(3) 0.000 0.008(2) 0.000
C4 0.0297(15) 0.0298(13) 0.0259(16) -0.0022(11) -0.0006(12) 0.0048(11)
C5 0.0341(16) 0.0414(16) 0.043(2) 0.0059(14) 0.0028(14) 0.0021(13)
C6 0.056(2) 0.0472(17) 0.0338(18) 0.0120(14) -0.0015(15) 0.0039(15)
C7 0.052(2) 0.0483(17) 0.040(2) 0.0033(15) -0.0140(16) 0.0098(15)
C8 0.0305(17) 0.0641(19) 0.056(2) 0.0084(17) -0.0121(16) 0.0052(15)
C9 0.0354(17) 0.0536(17) 0.0412(19) 0.0099(15) -0.0021(14) -0.0006(13)
C10 0.0306(15) 0.0333(14) 0.0277(17) -0.0029(12) 0.0008(13) -0.0018(12)
C11 0.0488(19) 0.0391(16) 0.0373(18) -0.0036(14) -0.0026(15) 0.0009(14)
C12 0.0442(19) 0.066(2) 0.0363(19) -0.0100(17) -0.0047(15) -0.0028(15)
C13 0.077(2) 0.055(2) 0.055(2) -0.0175(17) -0.0026(19) -0.0229(18)
C14 0.127(3) 0.0318(17) 0.068(3) 0.0004(17) -0.028(3) -0.0118(19)
C15 0.091(3) 0.0345(17) 0.055(2) 0.0015(15) -0.0245(19) -0.0034(16)
C16 0.0236(15) 0.0472(17) 0.0426(18) 0.0010(14) -0.0063(13) 0.0031(14)
C17 0.034(2) 0.037(2) 0.041(3) 0.000 -0.003(2) 0.000
C18 0.035(2) 0.035(2) 0.034(3) 0.000 -0.002(2) 0.000

loop_
_atom_type_symbol
_atom_type_description
_atom_type_scat_dispersion_real
_atom_type_scat_dispersion_imag
_atom_type_scat_source
C C 0.0033 0.0016 'International Tables Vol C Tables 4.2.6.8 and 6.1.1.4'
H H 0.0000 0.0000 'International Tables Vol C Tables 4.2.6.8 and 6.1.1.4'
O O 0.0106 0.0060 'International Tables Vol C Tables 4.2.6.8 and 6.1.1.4'
S S 0.1246 0.1234 'International Tables Vol C Tables 4.2.6.8 and 6.1.1.4'
Cr Cr 0.3209 0.6236 'International Tables Vol C Tables 4.2.6.8 and 6.1.1.4'
P P 0.1023 0.0942 'International Tables Vol C Tables 4.2.6.8 and 6.1.1.4'

loop_
_geom_angle_atom_site_label_1
_geom_angle_atom_site_label_2
_geom_angle_atom_site_label_3
_geom_angle
_geom_angle_site_symmetry_1
_geom_angle_site_symmetry_3
C16 Cr1 C16 94.64(16) . 7_565
C16 Cr1 C17 88.61(11) . .
C16 Cr1 C17 88.61(11) 7_565 .
C16 Cr1 C18 86.58(11) . .
C16 Cr1 C18 86.58(11) 7_565 .
C17 Cr1 C18 172.90(16) . .
C16 Cr1 P1 173.80(8) . 7_565
C16 Cr1 P1 91.29(8) 7_565 7_565
C17 Cr1 P1 93.33(9) . 7_565
C18 Cr1 P1 92.00(9) . 7_565
C16 Cr1 P1 91.30(8) . .
C16 Cr1 P1 173.80(8) 7_565 .
C17 Cr1 P1 93.33(9) . .
C18 Cr1 P1 92.00(9) . .
P1 Cr1 P1 82.72(5) 7_565 .
C1 P1 C4 105.13(11) . .
C1 P1 C10 102.44(11) . .
C4 P1 C10 103.72(11) . .
C1 P1 Cr1 108.22(8) . .
C4 P1 Cr1 115.81(8) . .
C10 P1 Cr1 119.86(9) . .
C1 C1 S1 112.19(9) 7_565 .
C1 C1 P1 119.06(7) 7_565 .
S1 C1 P1 128.73(14) . .
C3 S1 C1 97.64(17) . .
S1 C3 S1 120.3(3) . 7_565
C9 C4 C5 118.3(2) . .
C9 C4 P1 122.5(2) . .
C5 C4 P1 119.13(19) . .
C6 C5 C4 120.8(3) . .
C7 C6 C5 120.1(3) . .
C8 C7 C6 119.6(3) . .
C7 C8 C9 121.3(3) . .
C8 C9 C4 119.8(3) . .
C11 C10 C15 117.9(2) . .
C11 C10 P1 118.92(19) . .
C15 C10 P1 123.2(2) . .
C10 C11 C12 121.5(2) . .
C13 C12 C11 119.8(3) . .
C14 C13 C12 119.7(3) . .
C13 C14 C15 120.7(3) . .
C10 C15 C14 120.4(3) . .
O1 C16 Cr1 178.8(2) . .
O2 C17 Cr1 175.1(4) . .
O3 C18 Cr1 173.7(3) . .

loop_
_geom_bond_atom_site_label_1
_geom_bond_atom_site_label_2
_geom_bond_distance
_geom_bond_site_symmetry_2
Cr1 C16 1.849(3) .
Cr1 C16 1.849(3) 7_565
Cr1 C17 1.885(4) .
Cr1 C18 1.889(4) .
Cr1 P1 2.3675(10) 7_565
Cr1 P1 2.3676(10) .
P1 C1 1.810(2) .
P1 C4 1.831(2) .
P1 C10 1.842(3) .
O1 C16 1.155(3) .
O2 C17 1.145(4) .
O3 C18 1.133(4) .
C1 C1 1.371(4) 7_565
C1 S1 1.645(2) .
S1 C3 1.506(2) .
C3 S1 1.506(2) 7_565
C4 C9 1.391(3) .
C4 C5 1.391(3) .
C5 C6 1.378(3) .
C6 C7 1.374(4) .
C7 C8 1.359(4) .
C8 C9 1.381(4) .
C10 C11 1.371(3) .
C10 C15 1.382(3) .
C11 C12 1.382(3) .
C12 C13 1.365(4) .
C13 C14 1.358(4) .
C14 C15 1.385(4) .

loop_
_geom_torsion_atom_site_label_1
_geom_torsion_atom_site_label_2
_geom_torsion_atom_site_label_3
_geom_torsion_atom_site_label_4
_geom_torsion
_geom_torsion_site_symmetry_1
_geom_torsion_site_symmetry_4
C4 P1 C1 C1 112.47(8) . 7_565
C10 P1 C1 C1 -139.40(9) . 7_565
Cr1 P1 C1 C1 -11.85(7) . 7_565
C4 P1 C1 S1 -69.49(19) . .
C10 P1 C1 S1 38.65(19) . .
Cr1 P1 C1 S1 166.19(14) . .
C1 C1 S1 C3 -1.00(18) 7_565 .
P1 C1 S1 C3 -179.2(2) . .
C1 S1 C3 S1 1.9(3) . 7_565
C1 P1 C4 C9 0.5(2) . .
C10 P1 C4 C9 -106.7(2) . .
Cr1 P1 C4 C9 119.9(2) . .
C1 P1 C4 C5 -176.38(19) . .
C10 P1 C4 C5 76.4(2) . .
Cr1 P1 C4 C5 -57.0(2) . .
C9 C4 C5 C6 2.2(4) . .
P1 C4 C5 C6 179.3(2) . .
C4 C5 C6 C7 -1.1(4) . .
C5 C6 C7 C8 -0.4(4) . .
C6 C7 C8 C9 0.6(4) . .
C7 C8 C9 C4 0.6(4) . .
C5 C4 C9 C8 -2.0(4) . .
P1 C4 C9 C8 -178.9(2) . .
C1 P1 C10 C11 62.4(2) . .
C4 P1 C10 C11 171.6(2) . .
Cr1 P1 C10 C11 -57.3(2) . .
C1 P1 C10 C15 -119.5(3) . .
C4 P1 C10 C15 -10.3(3) . .
Cr1 P1 C10 C15 120.8(2) . .
C15 C10 C11 C12 -1.6(4) . .
P1 C10 C11 C12 176.6(2) . .
C10 C11 C12 C13 0.2(4) . .
C11 C12 C13 C14 1.0(5) . .
C12 C13 C14 C15 -0.9(6) . .
C11 C10 C15 C14 1.7(5) . .
P1 C10 C15 C14 -176.4(3) . .
C13 C14 C15 C10 -0.5(6) . .
